data_4061224
_journal_name_full Organometallics
_journal_paper_doi 10.1021/om049332t
_journal_year 2004
_chemical_formula_sum 'C38 H53 F9 N2 O9 S3 Zr'
_chemical_formula_weight 1040.22
_space_group_IT_number 14
_symmetry_cell_setting monoclinic
_symmetry_space_group_name_Hall '-P 2yn'
_symmetry_space_group_name_H-M 'P 1 21/n 1'
_cell_angle_alpha 90.00
_cell_angle_beta 98.421(2)
_cell_angle_gamma 90.00
_cell_formula_units_Z 4
_cell_length_a 12.0380(9)
_cell_length_b 17.9480(13)
_cell_length_c 20.9026(15)
_cell_measurement_temperature 123(2)
_cell_volume 4467.5(6)
_diffrn_ambient_temperature 123(2)
_exptl_crystal_density_diffrn 1.547
_cod_depositor_comments
;
The following automatic conversions were performed:
'_symmetry_cell_setting' value 'Monoclinic' changed to 'monoclinic'
according to '/home/saulius/struct/CIF-dictionaries/cif_core.dic'
dictionary named 'cif_core.dic' version 2.4.1 from 2010-06-29.

Automatic conversion script
Id: cif_fix_enum 1527 2010-12-29 10:47:43Z saulius 
;
_cod_original_sg_symbol_H-M 'P 21/n'
_cod_database_code 4061224

loop_
_symmetry_equiv_pos_as_xyz
'x, y, z'
'-x+1/2, y+1/2, -z+1/2'
'-x, -y, -z'
'x-1/2, -y-1/2, z-1/2'

loop_
_atom_site_label
_atom_site_type_symbol
_atom_site_fract_x
_atom_site_fract_y
_atom_site_fract_z
_atom_site_U_iso_or_equiv
_atom_site_adp_type
_atom_site_occupancy
_atom_site_symmetry_multiplicity
_atom_site_calc_flag
_atom_site_refinement_flags
_atom_site_disorder_assembly
_atom_site_disorder_group
Zr1 Zr 0.015722(13) 0.250148(9) 0.183201(8) 0.01339(5) Uani 1 1 d . . .
N2 N -0.11512(11) 0.16735(7) 0.20011(7) 0.0134(3) Uani 1 1 d . . .
C3 C -0.05079(14) 0.11294(9) 0.22495(8) 0.0149(3) Uani 1 1 d . . .
C4 C 0.06971(14) 0.13190(9) 0.24382(8) 0.0157(3) Uani 1 1 d . . .
C5 C 0.11660(14) 0.18874(9) 0.28474(8) 0.0152(3) Uani 1 1 d . . .
N6 N 0.05320(11) 0.25247(7) 0.28531(7) 0.0138(3) Uani 1 1 d . . .
C7 C -0.23614(13) 0.16807(9) 0.17745(8) 0.0146(3) Uani 1 1 d . . .
C8 C -0.30709(14) 0.20093(9) 0.21762(8) 0.0162(3) Uani 1 1 d . . .
C9 C -0.42040(15) 0.20992(11) 0.19253(9) 0.0216(4) Uani 1 1 d . . .
C10 C -0.46339(16) 0.18580(12) 0.13127(10) 0.0258(4) Uani 1 1 d . . .
C11 C -0.39271(16) 0.15321(11) 0.09333(9) 0.0235(4) Uani 1 1 d . . .
C12 C -0.27816(14) 0.14462(9) 0.11441(8) 0.0169(3) Uani 1 1 d . . .
C13 C -0.20980(16) 0.10847(10) 0.06674(9) 0.0201(4) Uani 1 1 d . . .
C14 C -0.25212(19) 0.02942(11) 0.04854(10) 0.0264(4) Uani 1 1 d . . .
C15 C -0.21601(19) 0.15359(12) 0.00405(10) 0.0256(4) Uani 1 1 d . . .
C16 C -0.27016(15) 0.22519(10) 0.28696(9) 0.0177(3) Uani 1 1 d . . .
C17 C -0.27956(18) 0.30960(11) 0.29526(10) 0.0243(4) Uani 1 1 d . . .
C18 C -0.34117(18) 0.18674(12) 0.33258(10) 0.0248(4) Uani 1 1 d . . .
C19 C -0.07923(14) 0.03023(9) 0.23387(9) 0.0175(3) Uani 1 1 d . . .
C20 C -0.20487(15) 0.01698(10) 0.23434(10) 0.0204(4) Uani 1 1 d . . .
C21 C -0.01631(18) 0.00111(11) 0.29835(10) 0.0241(4) Uani 1 1 d . . .
C22 C -0.03673(17) -0.01456(10) 0.17917(10) 0.0220(4) Uani 1 1 d . . .
C23 C 0.24221(14) 0.18251(10) 0.31434(9) 0.0184(3) Uani 1 1 d . . .
C24 C 0.26418(18) 0.11641(12) 0.36079(11) 0.0282(4) Uani 1 1 d . . .
C25 C 0.28455(16) 0.25448(11) 0.34814(10) 0.0244(4) Uani 1 1 d . . .
C26 C 0.30910(16) 0.16874(12) 0.25788(10) 0.0249(4) Uani 1 1 d . . .
C27 C 0.03070(13) 0.29381(9) 0.34191(8) 0.0154(3) Uani 1 1 d . . .
C28 C -0.00349(14) 0.25509(9) 0.39508(8) 0.0169(3) Uani 1 1 d . . .
C29 C -0.05116(15) 0.29652(11) 0.44073(9) 0.0204(4) Uani 1 1 d . . .
C30 C -0.06171(16) 0.37292(11) 0.43712(9) 0.0215(4) Uani 1 1 d . . .
C31 C -0.01741(15) 0.41053(10) 0.38895(9) 0.0198(4) Uani 1 1 d . . .
C32 C 0.02935(14) 0.37286(9) 0.34109(8) 0.0164(3) Uani 1 1 d . . .
C33 C 0.08599(15) 0.42036(9) 0.29524(9) 0.0178(3) Uani 1 1 d . . .
C34 C 0.19702(16) 0.45167(11) 0.33112(10) 0.0238(4) Uani 1 1 d . . .
C35 C 0.01333(17) 0.48616(10) 0.26611(10) 0.0219(4) Uani 1 1 d . . .
C36 C 0.01434(16) 0.17238(10) 0.41097(9) 0.0197(4) Uani 1 1 d . . .
C37 C 0.09309(19) 0.16435(12) 0.47556(10) 0.0280(4) Uani 1 1 d . . .
C38 C -0.09402(18) 0.12949(12) 0.41586(10) 0.0259(4) Uani 1 1 d . . .
O39 O 0.05729(11) 0.17980(7) 0.10984(6) 0.0221(3) Uani 1 1 d . . .
S40 S 0.13714(4) 0.13516(3) 0.07650(2) 0.02079(10) Uani 1 1 d . . .
O41 O 0.10509(14) 0.05906(8) 0.07135(8) 0.0401(4) Uani 1 1 d . . .
O42 O 0.25069(12) 0.15341(10) 0.09854(8) 0.0416(4) Uani 1 1 d . . .
C43 C 0.10717(17) 0.17306(12) -0.00589(10) 0.0287(4) Uani 1 1 d . . .
F44 F 0.02413(12) 0.13769(10) -0.04032(7) 0.0585(4) Uani 1 1 d . . .
F45 F 0.19624(12) 0.16413(10) -0.03497(7) 0.0540(4) Uani 1 1 d . . .
F46 F 0.08150(16) 0.24423(8) -0.00535(8) 0.0596(5) Uani 1 1 d . . .
O47 O -0.10530(11) 0.28950(7) 0.09616(6) 0.0210(3) Uani 1 1 d . . .
S48 S -0.15907(4) 0.34907(2) 0.12966(2) 0.01881(9) Uani 1 1 d . . .
O49 O -0.09575(10) 0.34634(7) 0.19629(6) 0.0191(3) Uani 1 1 d . . .
O50 O -0.27709(11) 0.35156(8) 0.12342(7) 0.0267(3) Uani 1 1 d . . .
C51 C -0.11762(17) 0.43620(11) 0.09272(10) 0.0264(4) Uani 1 1 d . . .
F52 F -0.16472(12) 0.49317(7) 0.11863(7) 0.0417(3) Uani 1 1 d . . .
F53 F -0.15517(12) 0.43384(7) 0.03045(6) 0.0395(3) Uani 1 1 d . . .
F54 F -0.00863(11) 0.44472(7) 0.10253(7) 0.0411(3) Uani 1 1 d . . .
O55 O 0.14840(11) 0.31646(7) 0.15952(6) 0.0225(3) Uani 1 1 d . . .
S56 S 0.24752(4) 0.36809(3) 0.16229(2) 0.02440(10) Uani 1 1 d . . .
O57 O 0.34629(13) 0.33631(9) 0.19740(9) 0.0433(4) Uani 1 1 d . . .
O58 O 0.21850(13) 0.44250(8) 0.17556(7) 0.0334(3) Uani 1 1 d . . .
C59 C 0.2724(2) 0.37031(13) 0.07871(12) 0.0379(5) Uani 1 1 d . . .
F60 F 0.35287(15) 0.41933(9) 0.07325(8) 0.0640(5) Uani 1 1 d . . .
F61 F 0.30344(14) 0.30451(8) 0.05918(8) 0.0579(4) Uani 1 1 d . . .
F62 F 0.18134(15) 0.39093(9) 0.03977(7) 0.0557(4) Uani 1 1 d . . .
H63 H 0.1173(17) 0.0942(12) 0.2333(10) 0.021(5) Uiso 1 1 d . . .
H64 H -0.4674(19) 0.2331(12) 0.2165(11) 0.026(6) Uiso 1 1 d . . .
H65 H -0.537(2) 0.1901(12) 0.1179(11) 0.032(6) Uiso 1 1 d . . .
H66 H -0.4215(17) 0.1355(11) 0.0517(10) 0.022(5) Uiso 1 1 d . . .
H67 H -0.1363(18) 0.1051(12) 0.0851(10) 0.025(6) Uiso 1 1 d . . .
H68 H -0.1869(18) 0.2026(13) 0.0112(10) 0.027(6) Uiso 1 1 d . . .
H69 H -0.1773(19) 0.1296(12) -0.0255(11) 0.032(6) Uiso 1 1 d . . .
H70 H -0.296(2) 0.1602(13) -0.0169(11) 0.038(7) Uiso 1 1 d . . .
H71 H -0.2573(17) -0.0031(13) 0.0868(11) 0.028(6) Uiso 1 1 d . . .
H72 H -0.2030(19) 0.0104(13) 0.0233(11) 0.035(6) Uiso 1 1 d . . .
H73 H -0.329(2) 0.0316(12) 0.0226(11) 0.033(6) Uiso 1 1 d . . .
H74 H -0.1917(16) 0.2138(11) 0.2989(9) 0.013(5) Uiso 1 1 d . . .
H75 H -0.357(2) 0.3238(12) 0.2811(11) 0.031(6) Uiso 1 1 d . . .
H76 H -0.2579(19) 0.3223(13) 0.3411(12) 0.035(6) Uiso 1 1 d . . .
H77 H -0.2346(18) 0.3352(12) 0.2718(11) 0.027(6) Uiso 1 1 d . . .
H78 H -0.3139(19) 0.1992(13) 0.3768(11) 0.034(6) Uiso 1 1 d . . .
H79 H -0.4212(18) 0.2027(12) 0.3244(10) 0.023(5) Uiso 1 1 d . . .
H80 H -0.3394(18) 0.1363(13) 0.3278(10) 0.027(6) Uiso 1 1 d . . .
H81 H -0.2139(16) -0.0350(12) 0.2457(10) 0.021(5) Uiso 1 1 d . . .
H82 H -0.2514(16) 0.0278(11) 0.1948(10) 0.016(5) Uiso 1 1 d . . .
H83 H -0.2328(18) 0.0470(13) 0.2662(11) 0.031(6) Uiso 1 1 d . . .
H84 H -0.0380(17) -0.0511(12) 0.3010(10) 0.025(6) Uiso 1 1 d . . .
H85 H -0.0374(18) 0.0296(13) 0.3335(11) 0.031(6) Uiso 1 1 d . . .
H86 H 0.0633(19) 0.0031(12) 0.3002(10) 0.024(5) Uiso 1 1 d . . .
H87 H -0.0698(18) 0.0027(12) 0.1369(11) 0.028(6) Uiso 1 1 d . . .
H88 H -0.0534(19) -0.0663(14) 0.1819(11) 0.038(6) Uiso 1 1 d . . .
H89 H 0.0435(19) -0.0111(12) 0.1819(10) 0.025(6) Uiso 1 1 d . . .
H90 H 0.344(2) 0.1090(13) 0.3724(12) 0.040(7) Uiso 1 1 d . . .
H91 H 0.2312(19) 0.0720(13) 0.3414(11) 0.032(6) Uiso 1 1 d . . .
H92 H 0.2356(19) 0.1256(13) 0.3984(12) 0.033(6) Uiso 1 1 d . . .
H93 H 0.2769(16) 0.2947(12) 0.3171(9) 0.017(5) Uiso 1 1 d . . .
H94 H 0.2431(17) 0.2672(11) 0.3842(10) 0.019(5) Uiso 1 1 d . . .
H95 H 0.365(2) 0.2502(13) 0.3645(12) 0.043(7) Uiso 1 1 d . . .
H96 H 0.2980(17) 0.2057(13) 0.2251(11) 0.026(6) Uiso 1 1 d . . .
H97 H 0.2892(18) 0.1240(13) 0.2366(11) 0.030(6) Uiso 1 1 d . . .
H98 H 0.392(2) 0.1685(13) 0.2764(12) 0.043(7) Uiso 1 1 d . . .
H99 H -0.0742(17) 0.2690(11) 0.4728(10) 0.019(5) Uiso 1 1 d . . .
H100 H -0.0949(17) 0.3983(11) 0.4699(10) 0.023(5) Uiso 1 1 d . . .
H101 H -0.0220(17) 0.4657(13) 0.3878(10) 0.029(6) Uiso 1 1 d . . .
H102 H 0.1022(14) 0.3897(10) 0.2586(9) 0.009(4) Uiso 1 1 d . . .
H103 H 0.2341(19) 0.4780(13) 0.3006(11) 0.034(6) Uiso 1 1 d . . .
H104 H 0.1825(17) 0.4865(12) 0.3653(10) 0.026(6) Uiso 1 1 d . . .
H105 H 0.2438(18) 0.4132(12) 0.3514(10) 0.025(6) Uiso 1 1 d . . .
H106 H 0.0471(18) 0.5076(12) 0.2305(11) 0.027(6) Uiso 1 1 d . . .
H107 H 0.0114(17) 0.5263(12) 0.2979(10) 0.021(5) Uiso 1 1 d . . .
H108 H -0.065(2) 0.4725(13) 0.2475(11) 0.034(6) Uiso 1 1 d . . .
H109 H 0.0508(16) 0.1488(10) 0.3768(9) 0.014(5) Uiso 1 1 d . . .
H110 H 0.1137(18) 0.1104(13) 0.4825(10) 0.032(6) Uiso 1 1 d . . .
H111 H 0.161(2) 0.1925(13) 0.4774(10) 0.032(6) Uiso 1 1 d . . .
H112 H 0.059(2) 0.1800(15) 0.5092(13) 0.050(8) Uiso 1 1 d . . .
H113 H -0.143(2) 0.1238(13) 0.3729(12) 0.037(6) Uiso 1 1 d . . .
H114 H -0.0779(19) 0.0799(14) 0.4332(11) 0.037(6) Uiso 1 1 d . . .
H115 H -0.1380(19) 0.1552(13) 0.4440(11) 0.034(6) Uiso 1 1 d . . .

loop_
_atom_site_aniso_label
_atom_site_aniso_U_11
_atom_site_aniso_U_22
_atom_site_aniso_U_33
_atom_site_aniso_U_23
_atom_site_aniso_U_13
_atom_site_aniso_U_12
Zr1 0.01297(8) 0.01196(7) 0.01574(8) -0.00084(6) 0.00378(6) -0.00118(6)
N2 0.0130(7) 0.0138(6) 0.0138(7) -0.0023(5) 0.0031(5) -0.0013(5)
C3 0.0146(8) 0.0140(8) 0.0165(8) -0.0016(6) 0.0036(6) -0.0005(6)
C4 0.0130(8) 0.0130(8) 0.0214(8) 0.0001(6) 0.0030(6) 0.0017(6)
C5 0.0137(8) 0.0145(8) 0.0177(8) 0.0012(6) 0.0037(6) 0.0005(6)
N6 0.0109(6) 0.0134(6) 0.0169(7) -0.0011(5) 0.0016(5) 0.0001(5)
C7 0.0106(7) 0.0131(7) 0.0197(8) 0.0012(6) 0.0005(6) -0.0004(6)
C8 0.0141(8) 0.0145(8) 0.0208(8) 0.0020(6) 0.0047(6) -0.0009(6)
C9 0.0148(9) 0.0253(10) 0.0258(10) 0.0021(7) 0.0065(7) 0.0021(7)
C10 0.0125(9) 0.0363(11) 0.0274(10) 0.0026(8) -0.0008(7) 0.0002(8)
C11 0.0183(9) 0.0294(10) 0.0216(9) -0.0010(8) -0.0010(7) -0.0022(7)
C12 0.0159(8) 0.0172(8) 0.0180(8) -0.0002(6) 0.0034(6) -0.0034(6)
C13 0.0181(9) 0.0216(9) 0.0207(9) -0.0040(7) 0.0036(7) -0.0024(7)
C14 0.0305(11) 0.0222(10) 0.0261(10) -0.0059(8) 0.0034(9) -0.0040(8)
C15 0.0297(11) 0.0279(10) 0.0196(9) -0.0034(8) 0.0057(8) -0.0059(8)
C16 0.0158(8) 0.0187(8) 0.0191(9) -0.0012(7) 0.0046(7) 0.0018(6)
C17 0.0270(11) 0.0200(9) 0.0271(10) -0.0044(8) 0.0085(8) 0.0011(8)
C18 0.0256(11) 0.0269(10) 0.0234(10) 0.0010(8) 0.0091(8) -0.0003(8)
C19 0.0170(8) 0.0128(8) 0.0232(9) 0.0003(6) 0.0041(7) 0.0000(6)
C20 0.0181(9) 0.0151(8) 0.0288(10) 0.0022(7) 0.0062(8) -0.0025(7)
C21 0.0241(10) 0.0169(9) 0.0307(11) 0.0050(8) 0.0019(8) 0.0014(7)
C22 0.0222(10) 0.0139(8) 0.0312(11) -0.0036(7) 0.0075(8) 0.0002(7)
C23 0.0108(8) 0.0185(8) 0.0254(9) -0.0014(7) 0.0007(7) 0.0011(6)
C24 0.0193(10) 0.0277(11) 0.0356(12) 0.0047(9) -0.0020(9) 0.0043(8)
C25 0.0144(9) 0.0245(10) 0.0324(11) -0.0071(8) -0.0032(8) -0.0009(7)
C26 0.0142(9) 0.0287(10) 0.0321(11) -0.0053(9) 0.0047(8) 0.0002(7)
C27 0.0114(8) 0.0174(8) 0.0168(8) -0.0031(6) 0.0001(6) 0.0013(6)
C28 0.0148(8) 0.0181(8) 0.0172(8) 0.0003(6) 0.0004(6) -0.0001(6)
C29 0.0186(9) 0.0255(9) 0.0168(9) 0.0005(7) 0.0019(7) 0.0010(7)
C30 0.0200(9) 0.0263(9) 0.0182(9) -0.0062(7) 0.0028(7) 0.0026(7)
C31 0.0204(9) 0.0186(9) 0.0198(9) -0.0032(7) 0.0012(7) 0.0023(7)
C32 0.0135(8) 0.0165(8) 0.0183(8) -0.0015(6) -0.0004(6) 0.0000(6)
C33 0.0188(9) 0.0142(8) 0.0205(9) -0.0030(6) 0.0038(7) -0.0016(6)
C34 0.0214(10) 0.0205(9) 0.0290(10) -0.0031(8) 0.0022(8) -0.0033(7)
C35 0.0240(10) 0.0154(8) 0.0258(10) 0.0002(7) 0.0024(8) 0.0003(7)
C36 0.0221(9) 0.0187(8) 0.0186(9) 0.0015(7) 0.0039(7) 0.0013(7)
C37 0.0320(12) 0.0282(11) 0.0226(10) 0.0030(8) -0.0003(8) 0.0030(9)
C38 0.0270(10) 0.0252(10) 0.0265(10) 0.0039(8) 0.0074(8) -0.0018(8)
O39 0.0246(7) 0.0206(6) 0.0232(7) -0.0049(5) 0.0102(5) -0.0007(5)
S40 0.0202(2) 0.0222(2) 0.0213(2) -0.00117(17) 0.00751(17) 0.00226(17)
O41 0.0608(11) 0.0200(7) 0.0463(10) -0.0026(6) 0.0305(8) 0.0017(7)
O42 0.0195(8) 0.0705(12) 0.0351(9) -0.0013(8) 0.0043(6) -0.0005(7)
C43 0.0266(10) 0.0371(12) 0.0241(10) 0.0024(8) 0.0100(8) 0.0036(8)
F44 0.0425(9) 0.0983(13) 0.0314(8) -0.0095(8) -0.0055(6) -0.0108(8)
F45 0.0414(8) 0.0907(12) 0.0363(8) 0.0197(8) 0.0271(7) 0.0185(8)
F46 0.0960(13) 0.0401(9) 0.0465(9) 0.0188(7) 0.0235(9) 0.0249(8)
O47 0.0257(7) 0.0175(6) 0.0191(6) -0.0010(5) 0.0010(5) 0.0004(5)
S48 0.0199(2) 0.0159(2) 0.0199(2) 0.00120(16) 0.00068(16) 0.00028(16)
O49 0.0195(6) 0.0178(6) 0.0195(6) -0.0012(5) 0.0016(5) 0.0031(5)
O50 0.0191(7) 0.0287(7) 0.0306(7) 0.0061(6) -0.0015(6) 0.0026(5)
C51 0.0321(11) 0.0186(9) 0.0276(10) 0.0042(7) 0.0016(8) 0.0000(8)
F52 0.0613(9) 0.0166(6) 0.0474(8) 0.0020(5) 0.0082(7) 0.0074(6)
F53 0.0578(9) 0.0340(7) 0.0246(6) 0.0096(5) -0.0010(6) -0.0068(6)
F54 0.0324(7) 0.0330(7) 0.0567(9) 0.0174(6) 0.0030(6) -0.0090(5)
O55 0.0222(7) 0.0207(6) 0.0268(7) -0.0024(5) 0.0104(5) -0.0066(5)
S56 0.0228(2) 0.0230(2) 0.0296(3) -0.00216(18) 0.01114(19) -0.00899(18)
O57 0.0229(8) 0.0434(10) 0.0618(11) 0.0123(8) 0.0001(7) -0.0105(7)
O58 0.0398(9) 0.0223(7) 0.0429(9) -0.0088(6) 0.0215(7) -0.0123(6)
C59 0.0521(15) 0.0305(11) 0.0367(12) -0.0041(9) 0.0254(11) -0.0147(10)
F60 0.0859(12) 0.0573(10) 0.0608(10) -0.0151(8) 0.0508(9) -0.0439(9)
F61 0.0778(11) 0.0409(8) 0.0669(10) -0.0192(7) 0.0504(9) -0.0108(8)
F62 0.0863(12) 0.0506(9) 0.0304(8) 0.0053(7) 0.0097(8) -0.0127(8)

loop_
_geom_bond_atom_site_label_1
_geom_bond_atom_site_label_2
_geom_bond_distance
_geom_bond_site_symmetry_2
_geom_bond_publ_flag
Zr1 O39 2.1025(12) . ?
Zr1 O55 2.1081(12) . ?
Zr1 N6 2.1163(14) . ?
Zr1 O49 2.2280(12) . ?
Zr1 N2 2.2309(14) . ?
Zr1 O47 2.2704(12) . ?
Zr1 C4 2.5082(17) . ?
Zr1 C5 2.5376(17) . ?
Zr1 C3 2.7697(16) . ?
Zr1 S48 2.8535(5) . ?
N2 C3 1.306(2) . ?
N2 C7 1.465(2) . ?
C3 C4 1.486(2) . ?
C3 C19 1.541(2) . ?
C4 C5 1.396(2) . ?
C4 H63 0.93(2) . ?
C5 N6 1.376(2) . ?
C5 C23 1.552(2) . ?
N6 C27 1.455(2) . ?
C7 C12 1.405(2) . ?
C7 C8 1.412(2) . ?
C8 C9 1.397(2) . ?
C8 C16 1.516(2) . ?
C9 C10 1.379(3) . ?
C9 H64 0.91(2) . ?
C10 C11 1.376(3) . ?
C10 H65 0.89(2) . ?
C11 C12 1.393(2) . ?
C11 H66 0.94(2) . ?
C12 C13 1.527(2) . ?
C13 C15 1.533(3) . ?
C13 C14 1.536(3) . ?
C13 H67 0.91(2) . ?
C14 H71 1.00(2) . ?
C14 H72 0.91(2) . ?
C14 H73 1.00(2) . ?
C15 H68 0.95(2) . ?
C15 H69 0.93(2) . ?
C15 H70 1.01(2) . ?
C16 C17 1.531(3) . ?
C16 C18 1.535(3) . ?
C16 H74 0.963(19) . ?
C17 H75 0.97(2) . ?
C17 H76 0.98(2) . ?
C17 H77 0.91(2) . ?
C18 H78 0.96(2) . ?
C18 H79 1.00(2) . ?
C18 H80 0.91(2) . ?
C19 C20 1.532(2) . ?
C19 C21 1.538(3) . ?
C19 C22 1.545(3) . ?
C20 H81 0.97(2) . ?
C20 H82 0.95(2) . ?
C20 H83 0.96(2) . ?
C21 H84 0.98(2) . ?
C21 H85 0.96(2) . ?
C21 H86 0.95(2) . ?
C22 H87 0.97(2) . ?
C22 H88 0.95(2) . ?
C22 H89 0.96(2) . ?
C23 C25 1.524(2) . ?
C23 C24 1.531(3) . ?
C23 C26 1.543(3) . ?
C24 H90 0.97(3) . ?
C24 H91 0.95(2) . ?
C24 H92 0.92(2) . ?
C25 H93 0.97(2) . ?
C25 H94 0.99(2) . ?
C25 H95 0.98(3) . ?
C26 H96 0.95(2) . ?
C26 H97 0.93(2) . ?
C26 H98 1.02(2) . ?
C27 C32 1.419(2) . ?
C27 C28 1.422(2) . ?
C28 C29 1.398(2) . ?
C28 C36 1.529(2) . ?
C29 C30 1.378(3) . ?
C29 H99 0.91(2) . ?
C30 C31 1.382(3) . ?
C30 H100 0.96(2) . ?
C31 C32 1.393(2) . ?
C31 H101 0.99(2) . ?
C32 C33 1.517(2) . ?
C33 C34 1.540(3) . ?
C33 C35 1.541(2) . ?
C33 H102 0.985(18) . ?
C34 H103 0.95(2) . ?
C34 H104 0.98(2) . ?
C34 H105 0.95(2) . ?
C35 H106 0.98(2) . ?
C35 H107 0.98(2) . ?
C35 H108 0.99(2) . ?
C36 C38 1.531(3) . ?
C36 C37 1.539(3) . ?
C36 H109 0.987(19) . ?
C37 H110 1.01(2) . ?
C37 H111 0.96(2) . ?
C37 H112 0.91(3) . ?
C38 H113 1.01(2) . ?
C38 H114 0.97(2) . ?
C38 H115 0.96(2) . ?
O39 S40 1.4994(13) . ?
S40 O42 1.4155(15) . ?
S40 O41 1.4190(15) . ?
S40 C43 1.837(2) . ?
C43 F44 1.307(2) . ?
C43 F46 1.315(2) . ?
C43 F45 1.318(2) . ?
O47 S48 1.4782(13) . ?
S48 O50 1.4082(14) . ?
S48 O49 1.4873(13) . ?
S48 C51 1.845(2) . ?
C51 F54 1.307(2) . ?
C51 F53 1.315(2) . ?
C51 F52 1.323(2) . ?
O55 S56 1.5052(13) . ?
S56 O58 1.4182(15) . ?
S56 O57 1.4220(17) . ?
S56 C59 1.816(2) . ?
C59 F62 1.319(3) . ?
C59 F61 1.321(3) . ?
C59 F60 1.326(2) . ?
